data_1513393
loop_
_publ_author_name
'Zhang, Shiqian'
'Qiao, Xiaolan'
'Chen, Ying'
'Wang, Yuanyuan'
'Edkins, Robert M.'
'Liu, Zhiqiang'
'Li, Hongxiang'
'Fang, Qi'

_publ_section_title
;
 Synthesis, Structure, and Opto-electronic Properties of Regioisomeric
 Pyrene-Thienoacenes.
;
_journal_issue 2
_journal_name_full 'Organic letters'
_journal_page_first 342
_journal_page_last 345
_journal_paper_doi 10.1021/ol402971n
_journal_volume 16
_journal_year 2014
_chemical_formula_moiety 'C23 H16 S'
_chemical_formula_sum 'C23 H16 S'
_chemical_formula_weight 324.43
_chemical_name_systematic
; 
 ? 
;
_space_group_IT_number 14
_symmetry_cell_setting monoclinic
_symmetry_space_group_name_Hall '-P 2ybc'
_symmetry_space_group_name_H-M 'P 1 21/c 1'
_atom_sites_solution_hydrogens geom
_atom_sites_solution_primary direct
_atom_sites_solution_secondary difmap
_audit_creation_method SHELXL-97
_cell_angle_alpha 90.00
_cell_angle_beta 98.234(2)
_cell_angle_gamma 90.00
_cell_formula_units_Z 4
_cell_length_a 10.5239(3)
_cell_length_b 15.5809(4)
_cell_length_c 10.0994(3)
_cell_measurement_reflns_used 2082
_cell_measurement_temperature 296(2)
_cell_measurement_theta_max 21.88
_cell_measurement_theta_min 2.35
_cell_volume 1638.95(8)
_computing_cell_refinement 'Bruker SAINT'
_computing_data_collection 'Bruker APEX2'
_computing_data_reduction 'Bruker SAINT'
_computing_molecular_graphics 'Bruker SHELXTL'
_computing_publication_material 'Bruker SHELXTL'
_computing_structure_refinement 'SHELXL-97 (Sheldrick, 2008)'
_computing_structure_solution 'SHELXS-97 (Sheldrick, 2008)'
_diffrn_ambient_temperature 296(2)
_diffrn_measured_fraction_theta_full 0.994
_diffrn_measured_fraction_theta_max 0.994
_diffrn_measurement_device_type 'Bruker APEX-II CCD'
_diffrn_measurement_method '\f and \w scans'
_diffrn_radiation_monochromator graphite
_diffrn_radiation_source 'fine-focus sealed tube'
_diffrn_radiation_type MoK\a
_diffrn_radiation_wavelength 0.71073
_diffrn_reflns_av_R_equivalents 0.0413
_diffrn_reflns_av_sigmaI/netI 0.0448
_diffrn_reflns_limit_h_max 10
_diffrn_reflns_limit_h_min -13
_diffrn_reflns_limit_k_max 20
_diffrn_reflns_limit_k_min -17
_diffrn_reflns_limit_l_max 13
_diffrn_reflns_limit_l_min -13
_diffrn_reflns_number 14744
_diffrn_reflns_theta_full 27.50
_diffrn_reflns_theta_max 27.50
_diffrn_reflns_theta_min 1.96
_exptl_absorpt_coefficient_mu 0.197
_exptl_absorpt_correction_T_max 0.9961
_exptl_absorpt_correction_T_min 0.9768
_exptl_absorpt_correction_type multi-scan
_exptl_absorpt_process_details 'APEX2 Software Suite (Bruker,2009)'
_exptl_crystal_colour colourless
_exptl_crystal_density_diffrn 1.315
_exptl_crystal_density_method 'not measured'
_exptl_crystal_description plate
_exptl_crystal_F_000 680
_exptl_crystal_size_max 0.24
_exptl_crystal_size_mid 0.12
_exptl_crystal_size_min 0.04
_refine_diff_density_max 0.216
_refine_diff_density_min -0.170
_refine_diff_density_rms 0.037
_refine_ls_extinction_method none
_refine_ls_goodness_of_fit_ref 1.029
_refine_ls_hydrogen_treatment constr
_refine_ls_matrix_type full
_refine_ls_number_parameters 218
_refine_ls_number_reflns 3746
_refine_ls_number_restraints 1
_refine_ls_restrained_S_all 1.030
_refine_ls_R_factor_all 0.0975
_refine_ls_R_factor_gt 0.0490
_refine_ls_shift/su_max 0.000
_refine_ls_shift/su_mean 0.000
_refine_ls_structure_factor_coef Fsqd
_refine_ls_weighting_details 'calc w=1/[\s^2^(Fo^2^)+(0.0640P)^2^+0.1268P] where P=(Fo^2^+2Fc^2^)/3'
_refine_ls_weighting_scheme calc
_refine_ls_wR_factor_gt 0.1220
_refine_ls_wR_factor_ref 0.1435
_reflns_number_gt 2096
_reflns_number_total 3746
_reflns_threshold_expression >2sigma(I)
_cod_data_source_file ol402971n_si_002.cif
_cod_data_source_block liuzq0915
_cod_depositor_comments
;
The following automatic conversions were performed:

'_symmetry_cell_setting' value 'Monoclinic' changed to 'monoclinic'
according to
/usr/data/users/saulius/automatic-downloads/current/ACS/lib/dictionaries/cif_core.dic
dictionary named 'cif_core.dic' version 2.4.2 from 2011-04-26.

Automatic conversion script
Id: cif_fix_values 2281 2013-09-26 08:29:07Z andrius 
;
_cod_original_sg_symbol_Hall '-P 2ybc '
_cod_original_sg_symbol_H-M 'P2(1)/c  '
_cod_database_code 1513393

loop_
_symmetry_equiv_pos_as_xyz
'x, y, z'
'-x, y+1/2, -z+1/2'
'-x, -y, -z'
'x, -y-1/2, z-1/2'

loop_
_atom_site_label
_atom_site_type_symbol
_atom_site_fract_x
_atom_site_fract_y
_atom_site_fract_z
_atom_site_U_iso_or_equiv
_atom_site_adp_type
_atom_site_occupancy
_atom_site_symmetry_multiplicity
_atom_site_calc_flag
_atom_site_refinement_flags
S1 S -0.02179(6) 0.58588(4) 0.10438(7) 0.0705(2) Uani 1 1 d .
C1 C 0.3572(3) 0.29988(17) 0.6320(3) 0.0817(8) Uani 1 1 d .
H1 H 0.3590 0.2558 0.6944 0.098 Uiso 1 1 calc R
C2 C 0.2682(2) 0.36445(16) 0.6292(2) 0.0703(7) Uani 1 1 d .
H2 H 0.2105 0.3636 0.6908 0.084 Uiso 1 1 calc R
C3 C 0.2620(2) 0.43102(14) 0.5371(2) 0.0578(6) Uani 1 1 d .
C4 C 0.1711(2) 0.49891(14) 0.5340(2) 0.0579(6) Uani 1 1 d .
H4 H 0.1150 0.4999 0.5974 0.070 Uiso 1 1 calc R
C5 C 0.1643(2) 0.56204(14) 0.4411(2) 0.0576(5) Uani 1 1 d U
H5 H 0.1037 0.6055 0.4416 0.069 Uiso 1 1 calc R
C6 C 0.24929(19) 0.56295(12) 0.34174(19) 0.0473(5) Uani 1 1 d U
C7 C 0.2425(2) 0.62627(13) 0.2427(2) 0.0530(5) Uani 1 1 d .
C8 C 0.1463(2) 0.69822(13) 0.2361(2) 0.0546(5) Uani 1 1 d .
C9 C 0.0207(2) 0.68851(13) 0.1694(2) 0.0540(5) Uani 1 1 d .
C10 C -0.0609(2) 0.75899(15) 0.1584(2) 0.0638(6) Uani 1 1 d .
H10 H -0.1432 0.7540 0.1112 0.077 Uiso 1 1 calc R
C11 C -0.0213(3) 0.83624(15) 0.2164(2) 0.0696(7) Uani 1 1 d .
H11 H -0.0772 0.8828 0.2083 0.084 Uiso 1 1 calc R
C12 C -0.1756(2) 0.60163(17) 0.0064(3) 0.0827(8) Uani 1 1 d .
H12A H -0.2367 0.6179 0.0639 0.124 Uiso 1 1 calc R
H12B H -0.2029 0.5493 -0.0391 0.124 Uiso 1 1 calc R
H12C H -0.1697 0.6462 -0.0581 0.124 Uiso 1 1 calc R
C13 C 0.1835(2) 0.77672(14) 0.2933(2) 0.0691(7) Uani 1 1 d .
H13 H 0.2666 0.7834 0.3377 0.083 Uiso 1 1 calc R
C14 C 0.0993(3) 0.84528(15) 0.2856(3) 0.0738(7) Uani 1 1 d .
H14 H 0.1246 0.8970 0.3272 0.089 Uiso 1 1 calc R
C15 C 0.3495(2) 0.43154(13) 0.4426(2) 0.0548(6) Uani 1 1 d .
C16 C 0.4432(2) 0.36452(14) 0.4465(2) 0.0608(6) Uani 1 1 d .
C17 C 0.5317(2) 0.36873(17) 0.3525(3) 0.0741(7) Uani 1 1 d .
H17 H 0.5951 0.3269 0.3552 0.089 Uiso 1 1 calc R
C18 C 0.5268(2) 0.43107(16) 0.2601(3) 0.0694(7) Uani 1 1 d .
H18 H 0.5864 0.4312 0.2005 0.083 Uiso 1 1 calc R
C19 C 0.43189(19) 0.49718(14) 0.2512(2) 0.0567(6) Uani 1 1 d .
C20 C 0.4225(2) 0.56190(16) 0.1565(2) 0.0646(6) Uani 1 1 d .
H20 H 0.4800 0.5632 0.0947 0.078 Uiso 1 1 calc R
C21 C 0.3291(2) 0.62467(15) 0.1520(2) 0.0627(6) Uani 1 1 d .
H21 H 0.3244 0.6668 0.0863 0.075 Uiso 1 1 calc R
C22 C 0.34250(18) 0.49731(12) 0.3453(2) 0.0498(5) Uani 1 1 d .
C23 C 0.4433(3) 0.30076(15) 0.5422(3) 0.0770(8) Uani 1 1 d .
H23 H 0.5039 0.2571 0.5457 0.092 Uiso 1 1 calc R

loop_
_atom_site_aniso_label
_atom_site_aniso_U_11
_atom_site_aniso_U_22
_atom_site_aniso_U_33
_atom_site_aniso_U_23
_atom_site_aniso_U_13
_atom_site_aniso_U_12
S1 0.0607(4) 0.0553(4) 0.0891(5) -0.0124(3) -0.0110(3) -0.0035(3)
C1 0.085(2) 0.0690(17) 0.0823(18) 0.0126(14) -0.0180(15) 0.0004(15)
C2 0.0692(16) 0.0690(15) 0.0671(15) 0.0070(12) -0.0093(12) -0.0032(13)
C3 0.0555(14) 0.0559(13) 0.0570(13) -0.0020(10) -0.0085(11) -0.0058(11)
C4 0.0503(13) 0.0662(14) 0.0562(13) -0.0009(11) 0.0039(10) 0.0001(11)
C5 0.0489(13) 0.0577(13) 0.0642(13) -0.0049(11) 0.0012(8) 0.0057(10)
C6 0.0421(11) 0.0420(10) 0.0542(11) -0.0061(9) -0.0057(7) -0.0027(9)
C7 0.0462(12) 0.0504(12) 0.0594(13) -0.0056(10) -0.0028(10) -0.0027(10)
C8 0.0563(13) 0.0453(12) 0.0602(13) -0.0008(10) 0.0011(10) 0.0021(10)
C9 0.0544(13) 0.0488(12) 0.0571(13) -0.0006(10) 0.0025(10) 0.0020(10)
C10 0.0581(14) 0.0604(14) 0.0696(15) 0.0058(12) -0.0022(11) 0.0072(11)
C11 0.0771(18) 0.0525(14) 0.0777(16) 0.0069(12) 0.0056(13) 0.0152(13)
C12 0.0617(16) 0.0904(19) 0.0888(18) -0.0173(15) -0.0133(13) -0.0051(14)
C13 0.0673(16) 0.0537(14) 0.0806(16) -0.0075(12) -0.0088(12) -0.0031(12)
C14 0.092(2) 0.0437(13) 0.0819(17) -0.0082(12) -0.0001(14) 0.0076(13)
C15 0.0460(12) 0.0498(12) 0.0625(13) -0.0096(10) -0.0129(10) -0.0024(10)
C16 0.0510(14) 0.0496(13) 0.0746(15) -0.0114(11) -0.0158(11) 0.0039(10)
C17 0.0552(15) 0.0631(16) 0.100(2) -0.0193(15) -0.0042(14) 0.0093(12)
C18 0.0538(15) 0.0657(16) 0.0877(18) -0.0191(14) 0.0069(12) -0.0009(12)
C19 0.0424(12) 0.0548(13) 0.0706(14) -0.0158(11) 0.0008(11) -0.0061(10)
C20 0.0529(14) 0.0669(15) 0.0755(16) -0.0129(13) 0.0143(11) -0.0066(12)
C21 0.0637(15) 0.0562(14) 0.0672(15) -0.0011(11) 0.0064(12) -0.0058(12)
C22 0.0415(11) 0.0456(11) 0.0584(12) -0.0113(10) -0.0065(9) -0.0029(9)
C23 0.0727(18) 0.0549(15) 0.0930(19) 0.0003(14) -0.0237(15) 0.0094(13)

loop_
_atom_type_symbol
_atom_type_description
_atom_type_scat_dispersion_real
_atom_type_scat_dispersion_imag
_atom_type_scat_source
C C 0.0033 0.0016 'International Tables Vol C Tables 4.2.6.8 and 6.1.1.4'
H H 0.0000 0.0000 'International Tables Vol C Tables 4.2.6.8 and 6.1.1.4'
S S 0.1246 0.1234 'International Tables Vol C Tables 4.2.6.8 and 6.1.1.4'

loop_
_geom_angle_atom_site_label_1
_geom_angle_atom_site_label_2
_geom_angle_atom_site_label_3
_geom_angle
C9 S1 C12 104.05(11)
C23 C1 C2 119.5(3)
C23 C1 H1 120.2
C2 C1 H1 120.2
C1 C2 C3 121.9(3)
C1 C2 H2 119.0
C3 C2 H2 119.0
C2 C3 C15 118.8(2)
C2 C3 C4 122.5(2)
C15 C3 C4 118.7(2)
C5 C4 C3 121.5(2)
C5 C4 H4 119.2
C3 C4 H4 119.2
C4 C5 C6 121.0(2)
C4 C5 H5 119.5
C6 C5 H5 119.5
C7 C6 C22 119.5(2)
C7 C6 C5 122.20(19)
C22 C6 C5 118.31(19)
C21 C7 C6 119.4(2)
C21 C7 C8 119.2(2)
C6 C7 C8 121.4(2)
C13 C8 C9 119.08(19)
C13 C8 C7 119.39(19)
C9 C8 C7 121.50(18)
C10 C9 C8 118.83(19)
C10 C9 S1 124.55(17)
C8 C9 S1 116.61(15)
C11 C10 C9 120.8(2)
C11 C10 H10 119.6
C9 C10 H10 119.6
C14 C11 C10 120.7(2)
C14 C11 H11 119.7
C10 C11 H11 119.7
S1 C12 H12A 109.5
S1 C12 H12B 109.5
H12A C12 H12B 109.5
S1 C12 H12C 109.5
H12A C12 H12C 109.5
H12B C12 H12C 109.5
C14 C13 C8 121.2(2)
C14 C13 H13 119.4
C8 C13 H13 119.4
C11 C14 C13 119.3(2)
C11 C14 H14 120.3
C13 C14 H14 120.3
C22 C15 C3 119.81(19)
C22 C15 C16 121.0(2)
C3 C15 C16 119.2(2)
C23 C16 C17 124.3(2)
C23 C16 C15 118.3(2)
C17 C16 C15 117.5(2)
C18 C17 C16 122.2(2)
C18 C17 H17 118.9
C16 C17 H17 118.9
C17 C18 C19 121.5(2)
C17 C18 H18 119.3
C19 C18 H18 119.3
C20 C19 C18 123.3(2)
C20 C19 C22 118.0(2)
C18 C19 C22 118.7(2)
C21 C20 C19 121.2(2)
C21 C20 H20 119.4
C19 C20 H20 119.4
C7 C21 C20 121.6(2)
C7 C21 H21 119.2
C20 C21 H21 119.2
C6 C22 C15 120.6(2)
C6 C22 C19 120.29(19)
C15 C22 C19 119.12(19)
C1 C23 C16 122.3(2)
C1 C23 H23 118.9
C16 C23 H23 118.9

loop_
_geom_bond_atom_site_label_1
_geom_bond_atom_site_label_2
_geom_bond_distance
S1 C9 1.762(2)
S1 C12 1.789(2)
C1 C23 1.371(4)
C1 C2 1.372(3)
C1 H1 0.9300
C2 C3 1.388(3)
C2 H2 0.9300
C3 C15 1.419(3)
C3 C4 1.424(3)
C4 C5 1.354(3)
C4 H4 0.9300
C5 C6 1.437(3)
C5 H5 0.9300
C6 C7 1.399(3)
C6 C22 1.414(3)
C7 C21 1.382(3)
C7 C8 1.506(3)
C8 C13 1.385(3)
C8 C9 1.403(3)
C9 C10 1.388(3)
C10 C11 1.377(3)
C10 H10 0.9300
C11 C14 1.366(3)
C11 H11 0.9300
C12 H12A 0.9600
C12 H12B 0.9600
C12 H12C 0.9600
C13 C14 1.382(3)
C13 H13 0.9300
C14 H14 0.9300
C15 C22 1.414(3)
C15 C16 1.433(3)
C16 C23 1.386(3)
C16 C17 1.423(4)
C17 C18 1.343(3)
C17 H17 0.9300
C18 C19 1.428(3)
C18 H18 0.9300
C19 C20 1.384(3)
C19 C22 1.429(3)
C20 C21 1.383(3)
C20 H20 0.9300
C21 H21 0.9300
C23 H23 0.9300
